data_2203808
loop_
_publ_author_name
'Miao Du'
'Xiao-Jun Zhao'
'Jian-Hua Guo'

_publ_section_title
;
 Hexaquacobalt(II) bis(isonicotinate <i>N</i>-oxide): a redetermination
 and analysis of the hydrogen-bonding interactions
;
_journal_issue 6
_journal_name_full 'Acta Crystallographica Section E'
_journal_page_first m788
_journal_page_last m790
_journal_paper_doi 10.1107/S1600536804011249
_journal_volume 60
_journal_year 2004
_chemical_formula_iupac '[Co (H2 O)6] (C6 H4 N O3)2'
_chemical_formula_moiety 'Co H12 O6, 2(C6 H4 N O3)'
_chemical_formula_sum 'C12 H20 Co N2 O12'
_chemical_formula_weight 443.23
_chemical_name_systematic ?
_space_group_IT_number 12
_symmetry_cell_setting monoclinic
_symmetry_space_group_name_Hall '-C 2y'
_symmetry_space_group_name_H-M 'C 1 2/m 1'
_atom_sites_solution_hydrogens geom
_atom_sites_solution_primary direct
_atom_sites_solution_secondary difmap
_audit_creation_method SHELXL-97
_cell_angle_alpha 90.00
_cell_angle_beta 90.967(6)
_cell_angle_gamma 90.00
_cell_formula_units_Z 2
_cell_length_a 11.425(4)
_cell_length_b 9.780(4)
_cell_length_c 7.726(3)
_cell_measurement_reflns_used 756
_cell_measurement_temperature 293(2)
_cell_measurement_theta_max 28.00
_cell_measurement_theta_min 2.74
_cell_volume 863.2(6)
_computing_cell_refinement SMART
_computing_data_collection 'SMART (Bruker, 1998)'
_computing_data_reduction 'SAINT (Bruker, 1998)'
_computing_molecular_graphics 'DIAMOND (Brandenburg & Berndt, 1999)'
_computing_publication_material SHELXL97
_computing_structure_refinement 'SHELXL97 (Sheldrick, 1997)'
_computing_structure_solution 'SHELXS97 (Sheldrick, 1997)'
_diffrn_ambient_temperature 293(2)
_diffrn_measured_fraction_theta_full 0.999
_diffrn_measured_fraction_theta_max 0.983
_diffrn_measurement_device_type 'Bruker SMART CCD area-detector'
_diffrn_measurement_method '\f and \w'
_diffrn_radiation_monochromator graphite
_diffrn_radiation_source 'fine-focus sealed tube'
_diffrn_radiation_type MoK\a
_diffrn_radiation_wavelength 0.71073
_diffrn_reflns_av_R_equivalents 0.0193
_diffrn_reflns_av_sigmaI/netI 0.0210
_diffrn_reflns_limit_h_max 13
_diffrn_reflns_limit_h_min -8
_diffrn_reflns_limit_k_max 9
_diffrn_reflns_limit_k_min -11
_diffrn_reflns_limit_l_max 9
_diffrn_reflns_limit_l_min -9
_diffrn_reflns_number 2775
_diffrn_reflns_theta_full 25.00
_diffrn_reflns_theta_max 28.03
_diffrn_reflns_theta_min 2.64
_diffrn_standards_decay_% 0
_diffrn_standards_number 0
_exptl_absorpt_coefficient_mu 1.064
_exptl_absorpt_correction_T_max 0.880
_exptl_absorpt_correction_T_min 0.688
_exptl_absorpt_correction_type multi-scan
_exptl_absorpt_process_details '(SADABS; Sheldrick, 1997)'
_exptl_crystal_colour pink
_exptl_crystal_density_diffrn 1.705
_exptl_crystal_density_method 'not measured'
_exptl_crystal_description block
_exptl_crystal_F_000 458
_exptl_crystal_size_max 0.28
_exptl_crystal_size_mid 0.20
_exptl_crystal_size_min 0.12
_refine_diff_density_max 0.563
_refine_diff_density_min -0.405
_refine_ls_extinction_coef 0.0032(9)
_refine_ls_extinction_expression Fc^*^=kFc[1+0.001xFc^2^\l^3^/sin(2\q)]^-1/4^
_refine_ls_extinction_method SHELXL97
_refine_ls_goodness_of_fit_ref 1.010
_refine_ls_hydrogen_treatment constr
_refine_ls_matrix_type full
_refine_ls_number_parameters 72
_refine_ls_number_reflns 1086
_refine_ls_number_restraints 2
_refine_ls_restrained_S_all 1.009
_refine_ls_R_factor_all 0.0369
_refine_ls_R_factor_gt 0.0359
_refine_ls_shift/su_max 0.000
_refine_ls_shift/su_mean 0.000
_refine_ls_structure_factor_coef Fsqd
_refine_ls_weighting_details 'calc w = 1/[\s^2^(Fo^2^)+(0.0203P)^2^+2.5192P] where P = (Fo^2^+2Fc^2^)/3'
_refine_ls_weighting_scheme calc
_refine_ls_wR_factor_gt 0.0811
_refine_ls_wR_factor_ref 0.0817
_reflns_number_gt 1061
_reflns_number_total 1086
_reflns_threshold_expression I>2\s(I)
_cod_data_source_file su6102.cif
_cod_data_source_block I
_cod_depositor_comments
;
The following automatic conversions were performed:
'_exptl_absorpt_correction_type' value 'MULTI-SCAN' changed to
'multi-scan' according to
'/home/saulius/struct/CIF-dictionaries/cif_core.dic' dictionary named
'cif_core.dic' version 2.4.1 from 2010-06-29.

Automatic conversion script
Id: cif_fix_enum 1527 2010-12-29 10:47:43Z saulius 

The following automatic conversions were performed:

'_exptl_absorpt_correction_type' value 'MULTI-SCAN' changed to
'multi-scan' according to
/home/saulius/struct/CIF-dictionaries/cif_core.dic dictionary named
'cif_core.dic' version 2.4.1 from 2010-06-29.

Automatic conversion script
Id: cif_fix_values 1715 2011-07-08 13:25:40Z adriana 
;
_cod_original_sg_symbol_H-M 'C 2/m'
_cod_database_code 2203808
_cod_database_fobs_code 2203808

loop_
_symmetry_equiv_pos_as_xyz
'x, y, z'
'-x, y, -z'
'x+1/2, y+1/2, z'
'-x+1/2, y+1/2, -z'
'-x, -y, -z'
'x, -y, z'
'-x+1/2, -y+1/2, -z'
'x+1/2, -y+1/2, z'

loop_
_atom_site_label
_atom_site_fract_x
_atom_site_fract_y
_atom_site_fract_z
_atom_site_U_iso_or_equiv
_atom_site_adp_type
_atom_site_calc_flag
_atom_site_refinement_flags
_atom_site_occupancy
_atom_site_type_symbol
Co1 0.5000 0.5000 0.5000 0.02533(18) Uani d S 1 Co
C1 0.8275(3) 0.6162(4) 0.1438(5) 0.0842(12) Uani d . 1 C
H1 0.7884 0.6982 0.1233 0.101 Uiso calc R 1 H
C2 0.9402(2) 0.6183(3) 0.2079(4) 0.0681(9) Uani d . 1 C
H2 0.9770 0.7016 0.2292 0.082 Uiso calc R 1 H
C3 0.9983(2) 0.5000 0.2403(4) 0.0336(6) Uani d S 1 C
C4 1.1224(2) 0.5000 0.3097(4) 0.0330(6) Uani d S 1 C
N1 0.7740(2) 0.5000 0.1112(4) 0.0649(12) Uani d S 1 N
O1 1.16996(14) 0.38743(18) 0.3336(3) 0.0533(5) Uani d . 1 O
O2 0.6669(2) 0.5000 0.0443(3) 0.1031(16) Uani d S 1 O
O3 0.63001(15) 0.6422(2) 0.4881(3) 0.0761(8) Uani d D 1 O
H3A 0.6927 0.6311 0.5465 0.114 Uiso d RD 1 H
H3B 0.6330 0.7173 0.4352 0.114 Uiso d RD 1 H
O4 0.5190(2) 0.5000 0.7654(3) 0.0975(15) Uani d S 1 O
H4A 0.5770 0.5000 0.8359 0.146 Uiso d SR 1 H
H4B 0.4545 0.5000 0.8187 0.146 Uiso d SR 1 H

loop_
_atom_site_aniso_label
_atom_site_aniso_U_11
_atom_site_aniso_U_22
_atom_site_aniso_U_33
_atom_site_aniso_U_12
_atom_site_aniso_U_13
_atom_site_aniso_U_23
Co1 0.0175(3) 0.0266(3) 0.0317(3) 0.000 -0.00609(18) 0.000
C1 0.0472(16) 0.105(3) 0.099(3) 0.0381(18) -0.0328(17) -0.022(2)
C2 0.0453(15) 0.0605(18) 0.097(2) 0.0203(13) -0.0331(15) -0.0225(17)
C3 0.0239(13) 0.0481(18) 0.0287(14) 0.000 -0.0049(10) 0.000
C4 0.0245(13) 0.0407(16) 0.0336(14) 0.000 -0.0079(11) 0.000
N1 0.0203(13) 0.146(4) 0.0279(14) 0.000 -0.0060(10) 0.000
O1 0.0354(8) 0.0388(9) 0.0850(13) -0.0024(7) -0.0247(8) 0.0169(9)
O2 0.0191(11) 0.254(5) 0.0356(14) 0.000 -0.0108(10) 0.000
O3 0.0404(10) 0.0561(12) 0.1302(19) -0.0250(9) -0.0475(11) 0.0491(13)
O4 0.0277(13) 0.233(5) 0.0313(13) 0.000 -0.0084(10) 0.000

loop_
_atom_type_symbol
_atom_type_description
_atom_type_scat_dispersion_real
_atom_type_scat_dispersion_imag
_atom_type_scat_source
C C 0.0033 0.0016 'International Tables Vol C Tables 4.2.6.8 and 6.1.1.4'
H H 0.0000 0.0000 'International Tables Vol C Tables 4.2.6.8 and 6.1.1.4'
N N 0.0061 0.0033 'International Tables Vol C Tables 4.2.6.8 and 6.1.1.4'
O O 0.0106 0.0060 'International Tables Vol C Tables 4.2.6.8 and 6.1.1.4'
Co Co 0.3494 0.9721 'International Tables Vol C Tables 4.2.6.8 and 6.1.1.4'

loop_
_geom_angle_atom_site_label_1
_geom_angle_atom_site_label_2
_geom_angle_atom_site_label_3
_geom_angle_site_symmetry_1
_geom_angle_site_symmetry_3
_geom_angle
_geom_angle_publ_flag
O3 Co1 O3 5_666 . 180.00(8) ?
O3 Co1 O3 5_666 6_565 93.95(13) ?
O3 Co1 O3 . 6_565 86.05(13) yes
O3 Co1 O3 5_666 2_656 86.05(13) ?
O3 Co1 O3 . 2_656 93.95(13) yes
O3 Co1 O3 6_565 2_656 180.0 ?
O3 Co1 O4 5_666 5_666 88.87(9) ?
O3 Co1 O4 . 5_666 91.13(9) yes
O3 Co1 O4 6_565 5_666 91.13(9) ?
O3 Co1 O4 2_656 5_666 88.87(9) ?
O3 Co1 O4 5_666 . 91.13(9) ?
O3 Co1 O4 . . 88.87(9) yes
O3 Co1 O4 6_565 . 88.87(9) ?
O3 Co1 O4 2_656 . 91.13(9) ?
O4 Co1 O4 5_666 . 180.0 ?
N1 C1 C2 . . 120.9(3) ?
N1 C1 H1 . . 119.5 ?
C2 C1 H1 . . 119.5 ?
C3 C2 C1 . . 120.5(3) ?
C3 C2 H2 . . 119.8 ?
C1 C2 H2 . . 119.8 ?
C2 C3 C2 6_565 . 117.2(3) ?
C2 C3 C4 6_565 . 121.39(16) ?
C2 C3 C4 . . 121.39(16) ?
O1 C4 O1 6_565 . 125.2(3) ?
O1 C4 C3 6_565 . 117.40(13) ?
O1 C4 C3 . . 117.40(13) ?
C1 N1 C1 . 6_565 119.9(3) ?
C1 N1 O2 . . 120.06(16) ?
C1 N1 O2 6_565 . 120.06(16) ?
Co1 O3 H3A . . 119.9 ?
Co1 O3 H3B . . 130.7 ?
H3A O3 H3B . . 109.3 ?
Co1 O4 H4A . . 134.9 ?
Co1 O4 H4B . . 113.9 ?
H4A O4 H4B . . 111.2 ?

loop_
_geom_bond_atom_site_label_1
_geom_bond_atom_site_label_2
_geom_bond_site_symmetry_2
_geom_bond_distance
_geom_bond_publ_flag
Co1 O3 5_666 2.0378(18) ?
Co1 O3 . 2.0378(18) yes
Co1 O3 6_565 2.0378(18) ?
Co1 O3 2_656 2.0378(18) ?
Co1 O4 5_666 2.059(3) ?
Co1 O4 . 2.059(3) yes
C1 N1 . 1.313(4) ?
C1 C2 . 1.372(4) ?
C1 H1 . 0.9300 ?
C2 C3 . 1.356(3) ?
C2 H2 . 0.9300 ?
C3 C2 6_565 1.356(3) ?
C3 C4 . 1.507(4) ?
C4 O1 6_565 1.240(2) yes
C4 O1 . 1.240(2) ?
N1 C1 6_565 1.313(4) ?
N1 O2 . 1.320(3) yes
O3 H3A . 0.8470 ?
O3 H3B . 0.8413 ?
O4 H4A . 0.8500 ?
O4 H4B . 0.8500 ?

loop_
_geom_hbond_atom_site_label_D
_geom_hbond_atom_site_label_H
_geom_hbond_atom_site_label_A
_geom_hbond_site_symmetry_A
_geom_hbond_distance_DH
_geom_hbond_distance_HA
_geom_hbond_distance_DA
_geom_hbond_angle_DHA
O4 H4B N1 5_666 0.85 2.67 3.495(4) 163
O4 H4B O2 5_666 0.85 1.76 2.603(4) 172
O4 H4A O2 1_556 0.85 1.90 2.715(4) 161
O3 H3B O1 3_455 0.84 1.89 2.721(3) 169
O3 H3A O1 5_766 0.85 1.82 2.664(2) 178

loop_
_geom_torsion_atom_site_label_1
_geom_torsion_atom_site_label_2
_geom_torsion_atom_site_label_3
_geom_torsion_atom_site_label_4
_geom_torsion_site_symmetry_1
_geom_torsion_site_symmetry_4
_geom_torsion
N1 C1 C2 C3 . . -0.6(6)
C1 C2 C3 C2 . 6_565 -0.4(6)
C1 C2 C3 C4 . . 179.7(3)
C2 C3 C4 O1 6_565 6_565 179.0(3)
C2 C3 C4 O1 . 6_565 -1.1(5)
C2 C3 C4 O1 6_565 . 1.1(5)
C2 C3 C4 O1 . . -179.0(3)
C2 C1 N1 C1 . 6_565 1.7(7)
C2 C1 N1 O2 . . -177.8(3)
